data_7241088
loop_
_publ_author_name
'Braun, Doris Elfriede'
'Lampl, Martin'
'Kahlenberg, Volker'
'Wurst, Klaus'
'Schottenberger, Herwig'
'Hummel, Michael'
'Griesser, Ulrich J.'

_publ_section_title
;
 2-Mercaptoimidazolium halides: structural diversity, stability and
 spontaneous racemisation
;
_journal_name_full CrystEngComm
_journal_paper_doi 10.1039/D0CE00774A
_journal_year 2020
_chemical_formula_moiety 'C7 H11 N2 O S, Br'
_chemical_formula_sum 'C7 H11 Br N2 O S'
_chemical_formula_weight 251.15
_space_group_IT_number 15
_space_group_name_Hall '-C 2yc'
_space_group_name_H-M_alt 'C 1 2/c 1'
_symmetry_cell_setting monoclinic
_symmetry_Int_Tables_number 15
_symmetry_space_group_name_Hall '-C 2yc'
_symmetry_space_group_name_H-M 'C 1 2/c 1'
_atom_sites_solution_hydrogens mixed
_audit_conform_dict_location ftp://ftp.iucr.org/pub/cif_core.dic
_audit_conform_dict_name cif_core.dic
_audit_conform_dict_version 2.4.3
_audit_creation_date 2014-06-19T18:41:47-00:00
_audit_creation_method 'WinGX routine CIF_UPDATE'
_audit_update_record
;
2020-05-27 deposited with the CCDC.	2020-08-21 downloaded from the CCDC.
;
_cell_angle_alpha 90
_cell_angle_beta 111.2210(10)
_cell_angle_gamma 90
_cell_formula_units_Z 8
_cell_length_a 11.2359(2)
_cell_length_b 14.9020(2)
_cell_length_c 12.3361(3)
_cell_measurement_reflns_used 8910
_cell_measurement_temperature 233(2)
_cell_measurement_theta_max 27.485
_cell_measurement_theta_min 0.998
_cell_measurement_wavelength 0.71073
_cell_volume 1925.46(6)
_computing_molecular_graphics 'Ortep for Windows (Farrugia, 2012)'
_computing_publication_material 'WinGX publication routines (Farrugia, 2012)'
_computing_structure_refinement 'SHELXL-2013 (Sheldrick, 2013)'
_diffrn_ambient_temperature 233(2)
_diffrn_measured_fraction_theta_full 0.997
_diffrn_measured_fraction_theta_max 0.997
_diffrn_measurement_device_type 'Nonius Kappa CCD'
_diffrn_measurement_method 'phi and omega-scans'
_diffrn_radiation_monochromator graphite
_diffrn_radiation_probe x-ray
_diffrn_radiation_source 'fine-focus sealed tube'
_diffrn_radiation_type MoK\a
_diffrn_radiation_wavelength 0.71073
_diffrn_reflns_av_R_equivalents 0.0854
_diffrn_reflns_Laue_measured_fraction_full 0.997
_diffrn_reflns_Laue_measured_fraction_max 0.997
_diffrn_reflns_limit_h_max 14
_diffrn_reflns_limit_h_min -14
_diffrn_reflns_limit_k_max 19
_diffrn_reflns_limit_k_min -19
_diffrn_reflns_limit_l_max 13
_diffrn_reflns_limit_l_min -15
_diffrn_reflns_number 6560
_diffrn_reflns_point_group_measured_fraction_full 0.997
_diffrn_reflns_point_group_measured_fraction_max 0.997
_diffrn_reflns_theta_full 26
_diffrn_reflns_theta_max 27.468
_diffrn_reflns_theta_min 2.377
_exptl_absorpt_coefficient_mu 4.442
_exptl_absorpt_correction_T_max 0.349
_exptl_absorpt_correction_T_min 0.270
_exptl_absorpt_correction_type multi-scan
_exptl_absorpt_process_details
;
(SORTAV; Blessing, 1995)
;
_exptl_crystal_colour colorless
_exptl_crystal_density_diffrn 1.733
_exptl_crystal_density_method 'not measured'
_exptl_crystal_description prism
_exptl_crystal_F_000 1008
_exptl_crystal_recrystallization_method 'Re-crystallisation from solvent: methanol'
_exptl_crystal_size_max 0.4
_exptl_crystal_size_mid 0.4
_exptl_crystal_size_min 0.3
_refine_diff_density_max 0.381
_refine_diff_density_min -0.551
_refine_diff_density_rms 0.074
_refine_ls_extinction_coef 0.0033(3)
_refine_ls_extinction_expression Fc^*^=kFc[1+0.001xFc^2^\l^3^/sin(2\q)]^-1/4^
_refine_ls_extinction_method SHELXL
_refine_ls_goodness_of_fit_ref 1.083
_refine_ls_hydrogen_treatment mixed
_refine_ls_matrix_type full
_refine_ls_number_constraints 0
_refine_ls_number_parameters 115
_refine_ls_number_reflns 2190
_refine_ls_number_restraints 1
_refine_ls_restrained_S_all 1.083
_refine_ls_R_factor_all 0.032
_refine_ls_R_factor_gt 0.0289
_refine_ls_shift/su_max 0.001
_refine_ls_shift/su_mean 0
_refine_ls_structure_factor_coef Fsqd
_refine_ls_weighting_details 'w=1/[\s^2^(Fo^2^)+(0.0131P)^2^+1.4495P] where P=(Fo^2^+2Fc^2^)/3'
_refine_ls_weighting_scheme calc
_refine_ls_wR_factor_gt 0.0737
_refine_ls_wR_factor_ref 0.0762
_reflns_number_gt 2006
_reflns_number_total 2190
_reflns_threshold_expression 'I > 2\s(I)'
_cod_data_source_file d0ce00774a2.cif
_cod_data_source_block shelx
_cod_original_sg_symbol_H-M 'C 2/c'
_cod_database_code 7241088

loop_
_symmetry_equiv_pos_as_xyz
'x, y, z'
'-x, y, -z+1/2'
'x+1/2, y+1/2, z'
'-x+1/2, y+1/2, -z+1/2'
'-x, -y, -z'
'x, -y, z-1/2'
'-x+1/2, -y+1/2, -z'
'x+1/2, -y+1/2, z-1/2'

loop_
_atom_site_label
_atom_site_type_symbol
_atom_site_fract_x
_atom_site_fract_y
_atom_site_fract_z
_atom_site_U_iso_or_equiv
_atom_site_adp_type
_atom_site_occupancy
_atom_site_calc_flag
_atom_site_disorder_assembly
_atom_site_disorder_group
C1 C 0.34548(18) 0.79597(16) 0.65568(18) 0.0323(5) Uani 1 d . .
H1 H 0.2999 0.821 0.6989 0.039 Uiso 1 calc . .
C2 C 0.36161(17) 0.70771(16) 0.64050(18) 0.0320(5) Uani 1 d . .
H2 H 0.3293 0.6598 0.6711 0.038 Uiso 1 calc . .
C3 C 0.47730(19) 0.61705(14) 0.5356(2) 0.0343(5) Uani 1 d . .
H3A H 0.4098 0.5937 0.4661 0.041 Uiso 1 calc . .
H3B H 0.4934 0.5725 0.5977 0.041 Uiso 1 calc . .
C4 C 0.5983(2) 0.63124(15) 0.50952(19) 0.0356(5) Uani 1 d . .
H4 H 0.6194 0.574 0.4798 0.043 Uiso 1 calc . .
C5 C 0.5799(2) 0.70222(16) 0.41755(19) 0.0379(5) Uani 1 d . .
H5A H 0.5064 0.6859 0.3482 0.045 Uiso 1 calc . .
H5B H 0.6555 0.7036 0.3957 0.045 Uiso 1 calc . .
C6 C 0.46173(17) 0.78443(14) 0.54483(17) 0.0261(4) Uani 1 d . .
C7 C 0.4155(2) 0.94062(14) 0.5876(2) 0.0358(5) Uani 1 d . .
H7A H 0.5042 0.9594 0.618 0.054 Uiso 1 calc . .
H7B H 0.3702 0.9684 0.6325 0.054 Uiso 1 calc . .
H7C H 0.3767 0.9588 0.5068 0.054 Uiso 1 calc . .
H10 H 0.720(3) 0.6116(15) 0.654(2) 0.063(10) Uiso 1 d . .
N1 N 0.40861(14) 0.84267(11) 0.59576(15) 0.0284(4) Uani 1 d . .
N2 N 0.43491(14) 0.70105(12) 0.57115(15) 0.0276(4) Uani 1 d . .
O1 O 0.70361(14) 0.65559(11) 0.61072(14) 0.0389(4) Uani 1 d . .
S1 S 0.55380(6) 0.81408(4) 0.46518(6) 0.03891(16) Uani 1 d . .
Br1 Br 0.71040(2) 0.47996(2) 0.77478(2) 0.03684(12) Uani 1 d . .

loop_
_atom_site_aniso_label
_atom_site_aniso_U_11
_atom_site_aniso_U_22
_atom_site_aniso_U_33
_atom_site_aniso_U_23
_atom_site_aniso_U_13
_atom_site_aniso_U_12
C1 0.0263(8) 0.0382(12) 0.0330(10) 0.0042(10) 0.0115(8) 0.0007(9)
C2 0.0258(8) 0.0360(11) 0.0339(10) 0.0067(10) 0.0104(8) -0.0043(8)
C3 0.0384(10) 0.0230(10) 0.0380(11) -0.0035(9) 0.0098(9) -0.0032(8)
C4 0.0434(10) 0.0247(10) 0.0404(12) -0.0034(10) 0.0173(9) 0.0015(9)
C5 0.0508(12) 0.0350(12) 0.0325(11) -0.0024(10) 0.0206(10) 0.0019(11)
C6 0.0264(8) 0.0248(10) 0.0263(9) 0.0028(8) 0.0085(7) -0.0013(7)
C7 0.0412(10) 0.0235(10) 0.0444(12) 0.0028(10) 0.0174(9) 0.0026(9)
N1 0.0277(7) 0.0240(8) 0.0325(9) 0.0019(8) 0.0096(7) 0.0009(7)
N2 0.0272(7) 0.0241(8) 0.0291(8) 0.0010(7) 0.0074(6) -0.0024(7)
O1 0.0373(7) 0.0348(9) 0.0429(9) 0.0052(8) 0.0127(7) 0.0003(7)
S1 0.0523(3) 0.0272(3) 0.0487(3) 0.0056(3) 0.0322(3) 0.0013(2)
Br1 0.04324(16) 0.03070(17) 0.03726(16) 0.00225(8) 0.01538(11) 0.00645(8)

loop_
_atom_type_symbol
_atom_type_description
_atom_type_scat_dispersion_real
_atom_type_scat_dispersion_imag
_atom_type_scat_source
C C 0.0033 0.0016 'International Tables Vol C Tables 4.2.6.8 and 6.1.1.4'
H H 0 0 'International Tables Vol C Tables 4.2.6.8 and 6.1.1.4'
N N 0.0061 0.0033 'International Tables Vol C Tables 4.2.6.8 and 6.1.1.4'
O O 0.0106 0.006 'International Tables Vol C Tables 4.2.6.8 and 6.1.1.4'
S S 0.1246 0.1234 'International Tables Vol C Tables 4.2.6.8 and 6.1.1.4'
Br Br -0.2901 2.4595 'International Tables Vol C Tables 4.2.6.8 and 6.1.1.4'

loop_
_geom_angle_atom_site_label_1
_geom_angle_atom_site_label_2
_geom_angle_atom_site_label_3
_geom_angle
_geom_angle_site_symmetry_1
_geom_angle_site_symmetry_3
_geom_angle_publ_flag
C2 C1 N1 107.2(2) . . ?
C2 C1 H1 126.4 . . ?
N1 C1 H1 126.4 . . ?
C1 C2 N2 107.1(2) . . ?
C1 C2 H2 126.4 . . ?
N2 C2 H2 126.4 . . ?
N2 C3 C4 110.95(17) . . ?
N2 C3 H3A 109.4 . . ?
C4 C3 H3A 109.4 . . ?
N2 C3 H3B 109.4 . . ?
C4 C3 H3B 109.4 . . ?
H3A C3 H3B 108 . . ?
O1 C4 C5 108.99(18) . . ?
O1 C4 C3 111.93(18) . . ?
C5 C4 C3 111.48(18) . . ?
O1 C4 H4 108.1 . . ?
C5 C4 H4 108.1 . . ?
C3 C4 H4 108.1 . . ?
C4 C5 S1 113.09(15) . . ?
C4 C5 H5A 109 . . ?
S1 C5 H5A 109 . . ?
C4 C5 H5B 109 . . ?
S1 C5 H5B 109 . . ?
H5A C5 H5B 107.8 . . ?
N1 C6 N2 108.06(18) . . ?
N1 C6 S1 124.46(16) . . ?
N2 C6 S1 127.42(17) . . ?
N1 C7 H7A 109.5 . . ?
N1 C7 H7B 109.5 . . ?
H7A C7 H7B 109.5 . . ?
N1 C7 H7C 109.5 . . ?
H7A C7 H7C 109.5 . . ?
H7B C7 H7C 109.5 . . ?
C6 N1 C1 109.15(18) . . ?
C6 N1 C7 124.9(2) . . ?
C1 N1 C7 126.0(2) . . ?
C6 N2 C2 108.48(19) . . ?
C6 N2 C3 126.32(18) . . ?
C2 N2 C3 125.18(19) . . ?
C4 O1 H10 107(2) . . ?
C6 S1 C5 98.56(11) . . ?

loop_
_geom_bond_atom_site_label_1
_geom_bond_atom_site_label_2
_geom_bond_distance
_geom_bond_site_symmetry_2
_geom_bond_publ_flag
C1 C2 1.350(3) . ?
C1 N1 1.383(3) . ?
C1 H1 0.94 . ?
C2 N2 1.389(3) . ?
C2 H2 0.94 . ?
C3 N2 1.462(3) . ?
C3 C4 1.521(3) . ?
C3 H3A 0.98 . ?
C3 H3B 0.98 . ?
C4 O1 1.421(2) . ?
C4 C5 1.510(3) . ?
C4 H4 0.99 . ?
C5 S1 1.826(2) . ?
C5 H5A 0.98 . ?
C5 H5B 0.98 . ?
C6 N1 1.333(3) . ?
C6 N2 1.346(3) . ?
C6 S1 1.722(2) . ?
C7 N1 1.467(3) . ?
C7 H7A 0.97 . ?
C7 H7B 0.97 . ?
C7 H7C 0.97 . ?
O1 H10 0.821(17) . ?
